data_4101633
loop_
_publ_author_name
'Zhao, Hai-Rong'
'Li, Dong-Ping'
'Ren, Xiao-Ming'
'Song, You'
'Jin, Wan-Qin'

_publ_section_title
;
 Larger spontaneous polarization ferroelectric inorganic-organic hybrids:
 [PbI3](infinity) chains directed organic cations aggregation to
 Kagom\'e-shaped tubular architecture.
;
_journal_issue 1
_journal_name_full 'Journal of the American Chemical Society'
_journal_page_first 18
_journal_page_last 19
_journal_paper_doi 10.1021/ja907562m
_journal_volume 132
_journal_year 2010
_chemical_formula_sum 'C36 H30 I9 N9 O6 Pb3'
_chemical_formula_weight 2448.36
_chemical_name_systematic
; 
 ? 
;
_space_group_IT_number 173
_symmetry_cell_setting hexagonal
_symmetry_space_group_name_Hall 'P 6c'
_symmetry_space_group_name_H-M 'P 63'
_atom_sites_solution_hydrogens geom
_atom_sites_solution_primary direct
_atom_sites_solution_secondary difmap
_audit_creation_method SHELXL-97
_cell_angle_alpha 90.00
_cell_angle_beta 90.00
_cell_angle_gamma 120.00
_cell_formula_units_Z 2
_cell_length_a 20.1518(9)
_cell_length_b 20.1518(9)
_cell_length_c 7.9277(9)
_cell_measurement_temperature 293(2)
_cell_volume 2788.1(4)
_computing_cell_refinement 'Bruker SMART'
_computing_data_collection 'Bruker SMART'
_computing_data_reduction 'Bruker SAINT'
_computing_structure_refinement 'SHELXL-97 (Sheldrick, 1997)'
_computing_structure_solution 'SHELXS-97 (Sheldrick, 1990)'
_diffrn_ambient_temperature 293(2)
_diffrn_measured_fraction_theta_full 1.000
_diffrn_measured_fraction_theta_max 1.000
_diffrn_measurement_device_type 'Smart CCD area detector'
_diffrn_measurement_method 'phi and omega scans'
_diffrn_radiation_monochromator graphite
_diffrn_radiation_source 'fine-focus sealed tube'
_diffrn_radiation_type MoK\a
_diffrn_radiation_wavelength 0.71073
_diffrn_reflns_av_R_equivalents 0.0431
_diffrn_reflns_av_sigmaI/netI 0.0424
_diffrn_reflns_limit_h_max 25
_diffrn_reflns_limit_h_min -26
_diffrn_reflns_limit_k_max 26
_diffrn_reflns_limit_k_min -26
_diffrn_reflns_limit_l_max 10
_diffrn_reflns_limit_l_min -10
_diffrn_reflns_number 24612
_diffrn_reflns_theta_full 27.63
_diffrn_reflns_theta_max 27.63
_diffrn_reflns_theta_min 2.02
_exptl_absorpt_coefficient_mu 14.065
_exptl_absorpt_correction_T_max 0.430
_exptl_absorpt_correction_T_min 0.378
_exptl_absorpt_correction_type multi-scan
_exptl_crystal_colour yellow
_exptl_crystal_density_diffrn 2.916
_exptl_crystal_density_method 'not measured'
_exptl_crystal_description neddle
_exptl_crystal_F_000 2160
_exptl_crystal_size_max 0.6
_exptl_crystal_size_mid 0.06
_exptl_crystal_size_min 0.06
_refine_diff_density_max 0.692
_refine_diff_density_min -0.542
_refine_diff_density_rms 0.105
_refine_ls_abs_structure_details 'Flack H D (1983), Acta Cryst. A39, 876-881'
_refine_ls_abs_structure_Flack 0.032(4)
_refine_ls_extinction_method none
_refine_ls_goodness_of_fit_ref 1.007
_refine_ls_hydrogen_treatment constr
_refine_ls_matrix_type full
_refine_ls_number_parameters 190
_refine_ls_number_reflns 4332
_refine_ls_number_restraints 1
_refine_ls_restrained_S_all 1.007
_refine_ls_R_factor_all 0.0389
_refine_ls_R_factor_gt 0.0250
_refine_ls_shift/su_max 0.001
_refine_ls_shift/su_mean 0.000
_refine_ls_structure_factor_coef Fsqd
_refine_ls_weighting_details 'calc w=1/[\s^2^(Fo^2^)+(0.0055P)^2^+0.0000P] where P=(Fo^2^+2Fc^2^)/3'
_refine_ls_weighting_scheme calc
_refine_ls_wR_factor_gt 0.0425
_refine_ls_wR_factor_ref 0.0455
_reflns_number_gt 3517
_reflns_number_total 4332
_reflns_threshold_expression >2sigma(I)
_cod_data_source_file ja907562m_si_002.cif
_cod_data_source_block 1
_cod_database_code 4101633

loop_
_symmetry_equiv_pos_as_xyz
'x, y, z'
'x-y, x, z+1/2'
'-y, x-y, z'
'-x, -y, z+1/2'
'-x+y, -x, z'
'y, -x+y, z+1/2'

loop_
_atom_site_label
_atom_site_type_symbol
_atom_site_fract_x
_atom_site_fract_y
_atom_site_fract_z
_atom_site_U_iso_or_equiv
_atom_site_adp_type
_atom_site_occupancy
_atom_site_symmetry_multiplicity
_atom_site_calc_flag
_atom_site_refinement_flags
_atom_site_disorder_assembly
_atom_site_disorder_group
O1 O 0.7575(4) 0.0658(4) 0.0117(7) 0.101(2) Uani 1 1 d . . .
O2 O 0.6422(3) 0.0009(4) -0.0670(9) 0.104(2) Uani 1 1 d . . .
N1 N 0.8526(3) 0.1921(3) 0.7730(6) 0.0449(12) Uani 1 1 d . . .
N2 N 0.8126(3) 0.1568(3) 0.6194(7) 0.0491(13) Uani 1 1 d . . .
N3 N 0.6896(4) 0.0349(4) 0.0389(8) 0.0635(17) Uani 1 1 d . . .
C1 C 0.9032(4) 0.1719(4) 0.8254(8) 0.0497(17) Uani 1 1 d . . .
H1A H 0.9135 0.1399 0.7596 0.060 Uiso 1 1 calc R . .
C2 C 0.9396(4) 0.1988(4) 0.9757(9) 0.0573(18) Uani 1 1 d . . .
H2B H 0.9748 0.1850 1.0126 0.069 Uiso 1 1 calc R . .
C3 C 0.9246(4) 0.2456(4) 1.0725(9) 0.0574(19) Uani 1 1 d . . .
H3A H 0.9483 0.2624 1.1768 0.069 Uiso 1 1 calc R . .
C4 C 0.8751(4) 0.2678(4) 1.0161(9) 0.059(2) Uani 1 1 d . . .
H4A H 0.8652 0.3004 1.0806 0.071 Uiso 1 1 calc R . .
C5 C 0.8398(4) 0.2416(4) 0.8635(10) 0.0577(18) Uani 1 1 d . . .
H5A H 0.8071 0.2578 0.8220 0.069 Uiso 1 1 calc R . .
C6 C 0.7417(4) 0.1354(4) 0.6257(8) 0.0519(18) Uani 1 1 d . . .
H6A H 0.7218 0.1453 0.7221 0.062 Uiso 1 1 calc R . .
C7 C 0.6907(4) 0.0953(4) 0.4824(8) 0.0516(18) Uani 1 1 d . . .
C8 C 0.7168(4) 0.0864(3) 0.3272(8) 0.0459(15) Uani 1 1 d . . .
H8A H 0.7690 0.1087 0.3051 0.055 Uiso 1 1 calc R . .
C9 C 0.6629(4) 0.0433(4) 0.2062(8) 0.0480(17) Uani 1 1 d . . .
C10 C 0.5858(4) 0.0087(4) 0.2328(9) 0.060(2) Uani 1 1 d . . .
H10A H 0.5515 -0.0212 0.1490 0.071 Uiso 1 1 calc R . .
C11 C 0.5601(4) 0.0184(4) 0.3831(11) 0.075(2) Uani 1 1 d . . .
H11A H 0.5077 -0.0050 0.4031 0.090 Uiso 1 1 calc R . .
C12 C 0.6121(4) 0.0637(4) 0.5092(9) 0.067(2) Uani 1 1 d . . .
H12A H 0.5942 0.0725 0.6101 0.081 Uiso 1 1 calc R . .
Pb1 Pb 0.6667 0.3333 0.69762(4) 0.03980(12) Uani 1 3 d S . .
Pb2 Pb 0.6667 0.3333 0.20583(4) 0.04001(12) Uani 1 3 d S . .
I1 I 0.53428(2) 0.21295(2) 0.45060(7) 0.05116(10) Uani 1 1 d . . .
I2 I 0.80837(2) 0.43499(2) 0.95175(7) 0.04899(10) Uani 1 1 d . . .
Pb3 Pb 0.0000 0.0000 0.63261(5) 0.03992(9) Uani 1 3 d S . .
I3 I -0.04259(2) 0.09981(2) 0.38153(7) 0.04913(11) Uani 1 1 d . . .

loop_
_atom_site_aniso_label
_atom_site_aniso_U_11
_atom_site_aniso_U_22
_atom_site_aniso_U_33
_atom_site_aniso_U_23
_atom_site_aniso_U_13
_atom_site_aniso_U_12
O1 0.076(4) 0.136(6) 0.070(4) -0.011(4) 0.017(3) 0.037(4)
O2 0.098(4) 0.117(5) 0.070(4) -0.037(4) -0.005(4) 0.032(4)
N1 0.054(3) 0.048(3) 0.040(3) 0.000(3) 0.003(3) 0.032(3)
N2 0.060(4) 0.053(4) 0.042(3) -0.006(3) -0.002(3) 0.034(3)
N3 0.071(5) 0.061(4) 0.052(4) 0.002(3) 0.009(4) 0.028(4)
C1 0.056(4) 0.049(4) 0.055(5) 0.003(3) 0.000(3) 0.034(4)
C2 0.060(4) 0.070(5) 0.053(5) 0.002(4) -0.014(4) 0.041(4)
C3 0.055(4) 0.061(5) 0.049(4) -0.004(4) -0.012(4) 0.024(4)
C4 0.064(5) 0.066(5) 0.046(4) -0.015(4) -0.004(4) 0.031(4)
C5 0.059(4) 0.061(4) 0.064(5) 0.004(4) 0.004(4) 0.039(4)
C6 0.066(5) 0.049(4) 0.042(4) -0.012(3) -0.001(4) 0.031(4)
C7 0.056(4) 0.046(4) 0.052(6) -0.003(3) -0.006(3) 0.025(3)
C8 0.057(4) 0.040(4) 0.039(4) 0.004(3) 0.008(3) 0.023(3)
C9 0.068(5) 0.036(4) 0.034(3) 0.003(3) 0.002(3) 0.022(4)
C10 0.058(5) 0.068(5) 0.040(4) -0.001(3) -0.002(3) 0.022(4)
C11 0.046(4) 0.096(6) 0.071(5) -0.027(5) -0.008(4) 0.027(4)
C12 0.055(5) 0.079(5) 0.062(5) -0.013(4) 0.007(4) 0.029(4)
Pb1 0.04493(18) 0.04493(18) 0.0296(2) 0.000 0.000 0.02246(9)
Pb2 0.04603(19) 0.04603(19) 0.0280(2) 0.000 0.000 0.02301(9)
I1 0.0437(2) 0.0532(2) 0.04316(19) -0.0011(3) 0.0032(2) 0.01418(18)
I2 0.0407(2) 0.0501(2) 0.04428(19) 0.0068(3) -0.0007(2) 0.01381(17)
Pb3 0.04677(14) 0.04677(14) 0.02622(16) 0.000 0.000 0.02338(7)
I3 0.0631(3) 0.0546(2) 0.04046(19) 0.0044(2) 0.0056(2) 0.0374(2)

loop_
_atom_type_symbol
_atom_type_description
_atom_type_scat_dispersion_real
_atom_type_scat_dispersion_imag
_atom_type_scat_source
C C 0.0033 0.0016 'International Tables Vol C Tables 4.2.6.8 and 6.1.1.4'
H H 0.0000 0.0000 'International Tables Vol C Tables 4.2.6.8 and 6.1.1.4'
I I -0.4742 1.8119 'International Tables Vol C Tables 4.2.6.8 and 6.1.1.4'
N N 0.0061 0.0033 'International Tables Vol C Tables 4.2.6.8 and 6.1.1.4'
O O 0.0106 0.0060 'International Tables Vol C Tables 4.2.6.8 and 6.1.1.4'
Pb Pb -3.3944 10.1111 'International Tables Vol C Tables 4.2.6.8 and 6.1.1.4'

loop_
_geom_angle_atom_site_label_1
_geom_angle_atom_site_label_2
_geom_angle_atom_site_label_3
_geom_angle
_geom_angle_site_symmetry_1
_geom_angle_site_symmetry_3
_geom_angle_publ_flag
C1 N1 C5 120.9(6) . . ?
C1 N1 N2 115.9(5) . . ?
C5 N1 N2 123.2(5) . . ?
C6 N2 N1 113.0(5) . . ?
O2 N3 O1 123.0(7) . . ?
O2 N3 C9 117.7(7) . . ?
O1 N3 C9 119.2(7) . . ?
N1 C1 C2 119.4(6) . . ?
N1 C1 H1A 120.3 . . ?
C2 C1 H1A 120.3 . . ?
C1 C2 C3 120.4(6) . . ?
C1 C2 H2B 119.8 . . ?
C3 C2 H2B 119.8 . . ?
C4 C3 C2 119.8(7) . . ?
C4 C3 H3A 120.1 . . ?
C2 C3 H3A 120.1 . . ?
C3 C4 C5 119.4(7) . . ?
C3 C4 H4A 120.3 . . ?
C5 C4 H4A 120.3 . . ?
N1 C5 C4 120.0(7) . . ?
N1 C5 H5A 120.0 . . ?
C4 C5 H5A 120.0 . . ?
N2 C6 C7 120.9(6) . . ?
N2 C6 H6A 119.5 . . ?
C7 C6 H6A 119.5 . . ?
C8 C7 C12 119.6(6) . . ?
C8 C7 C6 123.4(6) . . ?
C12 C7 C6 117.0(6) . . ?
C9 C8 C7 117.8(6) . . ?
C9 C8 H8A 121.1 . . ?
C7 C8 H8A 121.1 . . ?
C10 C9 C8 123.4(6) . . ?
C10 C9 N3 118.0(6) . . ?
C8 C9 N3 118.6(7) . . ?
C11 C10 C9 118.9(7) . . ?
C11 C10 H10A 120.6 . . ?
C9 C10 H10A 120.6 . . ?
C10 C11 C12 120.4(7) . . ?
C10 C11 H11A 119.8 . . ?
C12 C11 H11A 119.8 . . ?
C7 C12 C11 119.7(7) . . ?
C7 C12 H12A 120.2 . . ?
C11 C12 H12A 120.2 . . ?
I1 Pb1 I1 86.849(16) 3_655 . ?
I1 Pb1 I1 86.849(16) 3_655 5_665 ?
I1 Pb1 I1 86.849(16) . 5_665 ?
I1 Pb1 I2 100.163(11) 3_655 5_665 ?
I1 Pb1 I2 88.098(12) . 5_665 ?
I1 Pb1 I2 171.121(10) 5_665 5_665 ?
I1 Pb1 I2 88.098(12) 3_655 . ?
I1 Pb1 I2 171.121(10) . . ?
I1 Pb1 I2 100.163(11) 5_665 . ?
I2 Pb1 I2 85.612(15) 5_665 . ?
I1 Pb1 I2 171.121(10) 3_655 3_655 ?
I1 Pb1 I2 100.163(11) . 3_655 ?
I1 Pb1 I2 88.098(12) 5_665 3_655 ?
I2 Pb1 I2 85.612(15) 5_665 3_655 ?
I2 Pb1 I2 85.612(15) . 3_655 ?
I1 Pb2 I1 87.215(16) 3_655 . ?
I1 Pb2 I1 87.215(16) 3_655 5_665 ?
I1 Pb2 I1 87.215(16) . 5_665 ?
I1 Pb2 I2 99.994(11) 3_655 5_664 ?
I1 Pb2 I2 87.890(12) . 5_664 ?
I1 Pb2 I2 171.078(10) 5_665 5_664 ?
I1 Pb2 I2 87.890(12) 3_655 1_554 ?
I1 Pb2 I2 171.078(10) . 1_554 ?
I1 Pb2 I2 99.994(11) 5_665 1_554 ?
I2 Pb2 I2 85.618(15) 5_664 1_554 ?
I1 Pb2 I2 171.078(10) 3_655 3_654 ?
I1 Pb2 I2 99.994(11) . 3_654 ?
I1 Pb2 I2 87.890(12) 5_665 3_654 ?
I2 Pb2 I2 85.618(15) 5_664 3_654 ?
I2 Pb2 I2 85.618(15) 1_554 3_654 ?
Pb2 I1 Pb1 74.675(12) . . ?
Pb2 I2 Pb1 76.621(12) 1_556 . ?
I3 Pb3 I3 86.472(16) 6 4 ?
I3 Pb3 I3 86.472(16) 6 2 ?
I3 Pb3 I3 86.472(16) 4 2 ?
I3 Pb3 I3 179.761(19) 6 3 ?
I3 Pb3 I3 93.702(8) 4 3 ?
I3 Pb3 I3 93.702(8) 2 3 ?
I3 Pb3 I3 93.702(8) 6 . ?
I3 Pb3 I3 179.761(19) 4 . ?
I3 Pb3 I3 93.702(8) 2 . ?
I3 Pb3 I3 86.123(16) 3 . ?
I3 Pb3 I3 93.702(8) 6 5 ?
I3 Pb3 I3 93.702(8) 4 5 ?
I3 Pb3 I3 179.761(19) 2 5 ?
I3 Pb3 I3 86.123(16) 3 5 ?
I3 Pb3 I3 86.123(16) . 5 ?
Pb3 I3 Pb3 75.686(10) 2_554 . ?

loop_
_geom_bond_atom_site_label_1
_geom_bond_atom_site_label_2
_geom_bond_distance
_geom_bond_site_symmetry_2
_geom_bond_publ_flag
O1 N3 1.206(7) . ?
O2 N3 1.197(9) . ?
N1 C1 1.340(7) . ?
N1 C5 1.355(8) . ?
N1 N2 1.436(7) . ?
N2 C6 1.271(8) . ?
N3 C9 1.473(8) . ?
C1 C2 1.361(9) . ?
C1 H1A 0.9300 . ?
C2 C3 1.362(9) . ?
C2 H2B 0.9300 . ?
C3 C4 1.357(10) . ?
C3 H3A 0.9300 . ?
C4 C5 1.368(9) . ?
C4 H4A 0.9300 . ?
C5 H5A 0.9300 . ?
C6 C7 1.474(9) . ?
C6 H6A 0.9300 . ?
C7 C8 1.384(9) . ?
C7 C12 1.397(9) . ?
C8 C9 1.383(8) . ?
C8 H8A 0.9300 . ?
C9 C10 1.364(9) . ?
C10 C11 1.352(10) . ?
C10 H10A 0.9300 . ?
C11 C12 1.405(9) . ?
C11 H11A 0.9300 . ?
C12 H12A 0.9300 . ?
Pb1 I1 3.2196(5) 3_655 ?
Pb1 I1 3.2196(5) . ?
Pb1 I1 3.2196(5) 5_665 ?
Pb1 I2 3.2496(5) 5_665 ?
Pb1 I2 3.2496(5) . ?
Pb1 I2 3.2496(5) 3_655 ?
Pb2 I1 3.2087(5) 3_655 ?
Pb2 I1 3.2087(5) . ?
Pb2 I1 3.2087(5) 5_665 ?
Pb2 I2 3.2494(5) 5_664 ?
Pb2 I2 3.2494(5) 1_554 ?
Pb2 I2 3.2494(5) 3_654 ?
I2 Pb2 3.2494(5) 1_556 ?
Pb3 I3 3.2253(5) 6 ?
Pb3 I3 3.2253(5) 4 ?
Pb3 I3 3.2253(5) 2 ?
Pb3 I3 3.2357(5) 3 ?
Pb3 I3 3.2357(5) . ?
Pb3 I3 3.2357(5) 5 ?
I3 Pb3 3.2253(5) 2_554 ?

loop_
_geom_torsion_atom_site_label_1
_geom_torsion_atom_site_label_2
_geom_torsion_atom_site_label_3
_geom_torsion_atom_site_label_4
_geom_torsion
_geom_torsion_site_symmetry_1
_geom_torsion_site_symmetry_2
_geom_torsion_site_symmetry_3
_geom_torsion_site_symmetry_4
_geom_torsion_publ_flag
C1 N1 N2 C6 137.7(6) . . . . ?
C5 N1 N2 C6 -41.0(9) . . . . ?
C5 N1 C1 C2 3.2(9) . . . . ?
N2 N1 C1 C2 -175.5(6) . . . . ?
N1 C1 C2 C3 0.1(10) . . . . ?
C1 C2 C3 C4 -2.2(11) . . . . ?
C2 C3 C4 C5 1.0(11) . . . . ?
C1 N1 C5 C4 -4.3(10) . . . . ?
N2 N1 C5 C4 174.3(6) . . . . ?
C3 C4 C5 N1 2.2(10) . . . . ?
N1 N2 C6 C7 -177.5(5) . . . . ?
N2 C6 C7 C8 -8.0(11) . . . . ?
N2 C6 C7 C12 170.6(7) . . . . ?
C12 C7 C8 C9 -2.6(10) . . . . ?
C6 C7 C8 C9 175.9(6) . . . . ?
C7 C8 C9 C10 -0.8(11) . . . . ?
C7 C8 C9 N3 178.5(6) . . . . ?
O2 N3 C9 C10 3.3(10) . . . . ?
O1 N3 C9 C10 179.1(7) . . . . ?
O2 N3 C9 C8 -176.0(7) . . . . ?
O1 N3 C9 C8 -0.2(10) . . . . ?
C8 C9 C10 C11 2.1(12) . . . . ?
N3 C9 C10 C11 -177.2(7) . . . . ?
C9 C10 C11 C12 0.2(13) . . . . ?
C8 C7 C12 C11 4.7(11) . . . . ?
C6 C7 C12 C11 -173.9(7) . . . . ?
C10 C11 C12 C7 -3.5(13) . . . . ?
I1 Pb2 I1 Pb1 43.672(7) 3_655 . . . ?
I1 Pb2 I1 Pb1 -43.672(7) 5_665 . . . ?
I2 Pb2 I1 Pb1 143.790(10) 5_664 . . . ?
I2 Pb2 I1 Pb1 100.48(11) 1_554 . . . ?
I2 Pb2 I1 Pb1 -131.036(10) 3_654 . . . ?
I1 Pb1 I1 Pb2 -43.506(7) 3_655 . . . ?
I1 Pb1 I1 Pb2 43.506(7) 5_665 . . . ?
I2 Pb1 I1 Pb2 -143.798(10) 5_665 . . . ?
I2 Pb1 I1 Pb2 -98.91(11) . . . . ?
I2 Pb1 I1 Pb2 131.005(11) 3_655 . . . ?
I1 Pb1 I2 Pb2 -143.310(10) 3_655 . . 1_556 ?
I1 Pb1 I2 Pb2 -87.98(11) . . . 1_556 ?
I1 Pb1 I2 Pb2 130.235(11) 5_665 . . 1_556 ?
I2 Pb1 I2 Pb2 -42.962(7) 5_665 . . 1_556 ?
I2 Pb1 I2 Pb2 42.962(7) 3_655 . . 1_556 ?
I3 Pb3 I3 Pb3 136.651(8) 6 . . 2_554 ?
I3 Pb3 I3 Pb3 -0.004(19) 4 . . 2_554 ?
I3 Pb3 I3 Pb3 -136.651(8) 2 . . 2_554 ?
I3 Pb3 I3 Pb3 -43.184(7) 3 . . 2_554 ?
I3 Pb3 I3 Pb3 43.184(7) 5 . . 2_554 ?
